data_4332780
loop_
_publ_author_name
'Gil, Bel\'en'
'Forni\'es, Juan'
'G\'omez, Julio'
'Lalinde, Elena'
'Mart\'in, Antonio'
'Moreno, M. Teresa'

_publ_section_title
;
 Influence of Solvent and Weak C&#x2212;H&#x00B7;&#x00B7;&#x00B7;O
 Contacts in the Self-Assembled [Pt2M4{C&#x22EE;C(3-OMe)C6H4}8] (M = Cu,
 Ag) Clusters and Their Role in the Luminescence Behavior
;
_journal_issue 19
_journal_name_full 'Inorganic Chemistry'
_journal_page_first 7788
_journal_page_last 7798
_journal_paper_doi 10.1021/ic0608344
_journal_volume 45
_journal_year 2006
_chemical_formula_sum 'C65 H41 Ag4 Cl3 Pt2'
_chemical_formula_weight 1749.99
_chemical_name_systematic
;
 ?
;
_space_group_IT_number 2
_symmetry_cell_setting triclinic
_symmetry_space_group_name_Hall '-P 1'
_symmetry_space_group_name_H-M 'P -1'
_atom_sites_solution_hydrogens geom
_atom_sites_solution_primary direct
_atom_sites_solution_secondary difmap
_audit_conform_dict_location ftp://ftp.iucr.org/pub/cif_core.dic
_audit_conform_dict_name cif_core.dic
_audit_conform_dict_version 2.3
_audit_creation_date 2006-04-19T13:55:08-00:00
_audit_creation_method 'WinGX routine CIF_UPDATE'
_cell_angle_alpha 91.544(14)
_cell_angle_beta 108.992(14)
_cell_angle_gamma 91.305(11)
_cell_formula_units_Z 2
_cell_length_a 11.6956(13)
_cell_length_b 15.1811(8)
_cell_length_c 16.858(2)
_cell_measurement_temperature 150(2)
_cell_volume 2827.6(5)
_computing_structure_refinement 'SHELXL-93 (Sheldrick, 1993)'
_computing_structure_solution 'SHELXS-86 (Sheldrick, 1990)'
_diffrn_ambient_temperature 150(2)
_diffrn_radiation_monochromator graphite
_diffrn_radiation_type MoK\a
_diffrn_radiation_wavelength 0.71073
_diffrn_reflns_av_R_equivalents 0.015
_diffrn_reflns_av_unetI/netI 0.0417
_diffrn_reflns_limit_h_max 13
_diffrn_reflns_limit_h_min 0
_diffrn_reflns_limit_k_max 18
_diffrn_reflns_limit_k_min -18
_diffrn_reflns_limit_l_max 18
_diffrn_reflns_limit_l_min -19
_diffrn_reflns_number 10417
_diffrn_reflns_theta_max 24.98
_diffrn_reflns_theta_min 2.24
_exptl_absorpt_coefficient_mu 6.468
_exptl_absorpt_correction_type psi-scans
_exptl_crystal_colour yellow
_exptl_crystal_density_diffrn 2.055
_exptl_crystal_description block
_exptl_crystal_F_000 1652
_exptl_crystal_size_max 0.4
_exptl_crystal_size_mid 0.3
_exptl_crystal_size_min 0.3
_refine_diff_density_max 2.069
_refine_diff_density_min -2.013
_refine_diff_density_rms 0.181
_refine_ls_extinction_method none
_refine_ls_goodness_of_fit_all 1.174
_refine_ls_goodness_of_fit_gt 1.197
_refine_ls_matrix_type full
_refine_ls_number_parameters 697
_refine_ls_number_reflns 9878
_refine_ls_number_restraints 6
_refine_ls_restrained_S_all 1.224
_refine_ls_restrained_S_gt 1.197
_refine_ls_R_factor_all 0.0565
_refine_ls_R_factor_gt 0.0406
_refine_ls_shift/su_max -0.001
_refine_ls_shift/su_mean 0
_refine_ls_structure_factor_coef Fsqd
_refine_ls_weighting_details 'w=1/[\s2^(Fo2^)+(0.0177P)2^+32.5495P] where P=(Fo2^+2Fc2^)/3'
_refine_ls_weighting_scheme calc
_refine_ls_wR_factor_all 0.097
_refine_ls_wR_factor_gt 0.0871
_reflns_number_gt 8426
_reflns_number_total 9887
_reflns_threshold_expression >2sigma(I)
_cod_data_source_file ic0608344sup1.cif
_cod_data_source_block '[Pt2Ag4(CCPh)8].CHCl3'
_cod_depositor_comments
;
The following automatic conversions were performed:

'_refine_ls_weighting_scheme' value 'calc
w=1/[\s2^(Fo2^)+(0.0177P)2^+32.5495P] where P=(Fo2^+2Fc2^)/3' was
changed to 'calc'. New tag '_refine_ls_weighting_details' was
created. The value of the new tag was set to
'w=1/[\s2^(Fo2^)+(0.0177P)2^+32.5495P] where P=(Fo2^+2Fc2^)/3'.

Automatic conversion script
Id: cif_fix_values 3143 2015-03-26 13:38:13Z robertas 
;
_cod_original_sg_symbol_H-M P-1
_cod_database_code 4332780

loop_
_symmetry_equiv_pos_as_xyz
'x, y, z'
'-x, -y, -z'

loop_
_atom_site_label
_atom_site_type_symbol
_atom_site_fract_x
_atom_site_fract_y
_atom_site_fract_z
_atom_site_U_iso_or_equiv
_atom_site_adp_type
_atom_site_occupancy
_atom_site_calc_flag
_atom_site_refinement_flags
Pt1 Pt -0.18329(3) 0.98687(2) -0.99824(2) 0.01731(9) Uani 1 d .
Ag1 Ag -0.03231(6) 1.12732(5) -1.06939(4) 0.0239(2) Uani 1 d .
Ag2 Ag -0.03277(6) 0.92088(5) -1.12162(4) 0.0247(2) Uani 1 d .
C1 C -0.1560(8) 1.0482(6) -0.8857(5) 0.022(2) Uani 1 d .
C2 C -0.1437(8) 1.0818(6) -0.8166(6) 0.022(2) Uani 1 d .
C3 C -0.1476(8) 1.1202(6) -0.7385(6) 0.023(2) Uani 1 d .
C4 C -0.2406(10) 1.1761(7) -0.7387(7) 0.035(2) Uani 1 d .
H4 H -0.2996(10) 1.1904(7) -0.7901(7) 0.042 Uiso 1 calc R
C5 C -0.2462(11) 1.2104(8) -0.6636(8) 0.047(3) Uani 1 d .
H5 H -0.3103(11) 1.2477(8) -0.6634(8) 0.056 Uiso 1 calc R
C6 C -0.1605(12) 1.1914(9) -0.5893(8) 0.053(3) Uani 1 d .
H6 H -0.1651(12) 1.2163(9) -0.5382(8) 0.063 Uiso 1 calc R
C7 C -0.0682(11) 1.1368(8) -0.5880(7) 0.047(3) Uani 1 d .
H7 H -0.0097(11) 1.1228(8) -0.5362(7) 0.056 Uiso 1 calc R
C8 C -0.0615(9) 1.1020(7) -0.6641(6) 0.031(2) Uani 1 d .
H8 H 0.0034(9) 1.0655(7) -0.6641(6) 0.037 Uiso 1 calc R
C9 C -0.1613(9) 0.8691(6) -0.9420(6) 0.024(2) Uani 1 d .
C10 C -0.1479(8) 0.7995(6) -0.9087(5) 0.023(2) Uani 1 d .
C11 C -0.1483(8) 0.7170(6) -0.8677(5) 0.022(2) Uani 1 d .
C12 C -0.2174(9) 0.7075(7) -0.8142(6) 0.029(2) Uani 1 d .
H12 H -0.2655(9) 0.7544(7) -0.8064(6) 0.035 Uiso 1 calc R
C13 C -0.2157(11) 0.6299(8) -0.7729(8) 0.044(3) Uani 1 d .
H13 H -0.2619(11) 0.6236(8) -0.7362(8) 0.053 Uiso 1 calc R
C14 C -0.1465(11) 0.5615(7) -0.7850(8) 0.047(3) Uani 1 d .
H14 H -0.1453(11) 0.5081(7) -0.7566(8) 0.057 Uiso 1 calc R
C15 C -0.0796(10) 0.5704(7) -0.8378(8) 0.043(3) Uani 1 d .
H15 H -0.0327(10) 0.5229(7) -0.8460(8) 0.052 Uiso 1 calc R
C16 C -0.0798(9) 0.6482(6) -0.8796(6) 0.032(2) Uani 1 d .
H16 H -0.0331(9) 0.6539(6) -0.9160(6) 0.038 Uiso 1 calc R
C18 C -0.2306(8) 1.1737(6) -1.0876(5) 0.023(2) Uani 1 d .
C18 C -0.2130(8) 1.1038(6) -1.0549(5) 0.023(2) Uani 1 d .
C19 C -0.2756(9) 1.2558(6) -1.1258(6) 0.025(2) Uani 1 d .
C20 C -0.3686(10) 1.2966(7) -1.1040(7) 0.039(3) Uani 1 d .
H20 H -0.4004(10) 1.2704(7) -1.0647(7) 0.047 Uiso 1 calc R
C21 C -0.4131(12) 1.3735(8) -1.1392(7) 0.051(3) Uani 1 d .
H21 H -0.4768(12) 1.4000(8) -1.1248(7) 0.062 Uiso 1 calc R
C22 C -0.3670(11) 1.4141(7) -1.1960(7) 0.044(3) Uani 1 d .
H22 H -0.3982(11) 1.4681(7) -1.2197(7) 0.053 Uiso 1 calc R
C23 C -0.2746(10) 1.3741(7) -1.2173(6) 0.033(2) Uani 1 d .
H23 H -0.2426(10) 1.4009(7) -1.2562(6) 0.04 Uiso 1 calc R
C24 C -0.2287(8) 1.2953(6) -1.1821(5) 0.024(2) Uani 1 d .
H24 H -0.1652(8) 1.2685(6) -1.1966(5) 0.029 Uiso 1 calc R
C25 C -0.2190(8) 0.9263(5) -1.1107(5) 0.019(2) Uani 1 d .
C26 C -0.2452(8) 0.8968(6) -1.1833(6) 0.023(2) Uani 1 d .
C27 C -0.2991(8) 0.8665(6) -1.2693(6) 0.021(2) Uani 1 d .
C28 C -0.2326(9) 0.8248(6) -1.3133(6) 0.027(2) Uani 1 d .
H28 H -0.1500(9) 0.8126(6) -1.2857(6) 0.032 Uiso 1 calc R
C29 C -0.2867(11) 0.8010(7) -1.3974(7) 0.039(3) Uani 1 d .
H29 H -0.2403(11) 0.7742(7) -1.4278(7) 0.047 Uiso 1 calc R
C30 C -0.4057(10) 0.8157(7) -1.4367(7) 0.040(3) Uani 1 d .
H30 H -0.4418(10) 0.7980(7) -1.4941(7) 0.048 Uiso 1 calc R
C31 C -0.4744(10) 0.8556(8) -1.3950(7) 0.042(3) Uani 1 d .
H31 H -0.5573(10) 0.8660(8) -1.4233(7) 0.051 Uiso 1 calc R
C32 C -0.4216(9) 0.8808(7) -1.3111(6) 0.033(2) Uani 1 d .
H32 H -0.4690(9) 0.9080(7) -1.2816(6) 0.04 Uiso 1 calc R
Pt2 Pt 0.32526(3) 1.50822(2) -0.48366(2) 0.01912(9) Uani 1 d .
Ag3 Ag 0.53335(6) 1.37153(5) -0.43439(5) 0.0251(2) Uani 1 d .
Ag4 Ag 0.41479(7) 1.42612(5) -0.62365(4) 0.0261(2) Uani 1 d .
C33 C 0.3998(8) 1.5677(6) -0.3691(6) 0.022(2) Uani 1 d .
C34 C 0.4420(8) 1.6003(6) -0.2998(6) 0.023(2) Uani 1 d .
C35 C 0.4772(8) 1.6284(6) -0.2117(6) 0.023(2) Uani 1 d .
C36 C 0.4249(10) 1.5862(7) -0.1593(6) 0.035(2) Uani 1 d .
H36 H 0.3658(10) 1.5400(7) -0.1807(6) 0.042 Uiso 1 calc R
C37 C 0.4601(11) 1.6122(8) -0.0759(7) 0.047(3) Uani 1 d .
H37 H 0.4232(11) 1.5842(8) -0.0403(7) 0.057 Uiso 1 calc R
C38 C 0.5465(11) 1.6771(9) -0.0429(7) 0.048(3) Uani 1 d .
H38 H 0.5723(11) 1.6922(9) 0.0154(7) 0.058 Uiso 1 calc R
C39 C 0.5950(11) 1.7196(8) -0.0947(8) 0.046(3) Uani 1 d .
H39 H 0.6533(11) 1.7662(8) -0.0726(8) 0.055 Uiso 1 calc R
C40 C 0.5612(10) 1.6962(7) -0.1785(7) 0.038(3) Uani 1 d .
H40 H 0.5959(10) 1.7269(7) -0.2139(7) 0.045 Uiso 1 calc R
C41 C 0.2935(8) 1.6248(6) -0.5386(5) 0.021(2) Uani 1 d .
C42 C 0.2685(9) 1.6929(7) -0.5753(6) 0.027(2) Uani 1 d .
C43 C 0.2208(9) 1.7712(6) -0.6205(6) 0.024(2) Uani 1 d .
C44 C 0.2943(10) 1.8405(7) -0.6302(7) 0.039(3) Uani 1 d .
H44 H 0.3795(10) 1.8378(7) -0.6050(7) 0.046 Uiso 1 calc R
C45 C 0.2483(12) 1.9107(8) -0.6741(9) 0.053(3) Uani 1 d .
H45 H 0.3010(12) 1.9568(8) -0.6799(9) 0.064 Uiso 1 calc R
C46 C 0.1242(11) 1.9169(7) -0.7116(7) 0.041(3) Uani 1 d .
H46 H 0.0920(11) 1.9667(7) -0.7433(7) 0.05 Uiso 1 calc R
C47 C 0.0484(10) 1.8506(7) -0.7023(6) 0.035(3) Uani 1 d .
H47 H -0.0367(10) 1.8550(7) -0.7265(6) 0.042 Uiso 1 calc R
C48 C 0.0970(9) 1.7759(7) -0.6570(6) 0.029(2) Uani 1 d .
H48 H 0.0449(9) 1.7292(7) -0.6515(6) 0.035 Uiso 1 calc R
C49 C 0.3461(9) 1.3906(6) -0.4308(6) 0.023(2) Uani 1 d .
C50 C 0.3583(9) 1.3197(6) -0.3968(6) 0.026(2) Uani 1 d .
C51 C 0.3523(9) 1.2359(6) -0.3605(6) 0.025(2) Uani 1 d .
C52 C 0.2444(10) 1.1860(7) -0.3873(7) 0.037(3) Uani 1 d .
H52 H 0.1759(10) 1.2079(7) -0.4289(7) 0.044 Uiso 1 calc R
C53 C 0.2360(12) 1.1047(8) -0.3539(8) 0.051(3) Uani 1 d .
H53 H 0.1613(12) 1.0720(8) -0.3715(8) 0.061 Uiso 1 calc R
C54 C 0.3345(12) 1.0713(8) -0.2959(9) 0.057(4) Uani 1 d .
H54 H 0.3291(12) 1.0148(8) -0.2741(9) 0.068 Uiso 1 calc R
C55 C 0.4419(12) 1.1202(8) -0.2692(9) 0.054(4) Uani 1 d .
H55 H 0.5103(12) 1.0979(8) -0.2278(9) 0.065 Uiso 1 calc R
C56 C 0.4504(10) 1.2014(7) -0.3021(7) 0.039(3) Uani 1 d .
H56 H 0.5254(10) 1.2338(7) -0.2841(7) 0.046 Uiso 1 calc R
C57 C 0.2435(8) 1.4491(6) -0.5979(5) 0.022(2) Uani 1 d .
C58 C 0.1948(9) 1.4175(6) -0.6657(6) 0.027(2) Uani 1 d .
C59 C 0.1179(9) 1.3779(6) -0.7460(6) 0.024(2) Uani 1 d .
C60 C 0.0030(10) 1.3456(7) -0.7574(7) 0.035(2) Uani 1 d .
H60 H -0.0282(10) 1.3484(7) -0.7119(7) 0.042 Uiso 1 calc R
C61 C -0.0674(11) 1.3095(7) -0.8336(8) 0.047(3) Uani 1 d .
H61 H -0.1467(11) 1.2874(7) -0.8400(8) 0.056 Uiso 1 calc R
C62 C -0.0261(13) 1.3046(9) -0.9001(8) 0.057(4) Uani 1 d .
H62 H -0.0760(13) 1.2800(9) -0.9527(8) 0.068 Uiso 1 calc R
C63 C 0.0900(13) 1.3362(11) -0.8896(8) 0.067(4) Uani 1 d .
H63 H 0.1211(13) 1.3316(11) -0.9350(8) 0.08 Uiso 1 calc R
C64 C 0.1612(11) 1.3743(8) -0.8138(7) 0.044(3) Uani 1 d .
H64 H 0.2395(11) 1.3980(8) -0.8080(7) 0.053 Uiso 1 calc R
C65 C -0.5 1 -1 0.102(9) Uani 1 d SD
H65 H -0.4118 1.0039 -0.9933 0.123 Uiso 0.5 calc PR
Cl1 Cl -0.5174(9) 0.88641(9) -1.0063(9) 0.114(4) Uani 0.5 d PD
Cl2 Cl -0.4919(7) 1.0535(6) -0.9063(3) 0.088(3) Uani 0.5 d PD
Cl3 Cl -0.5489(8) 1.0743(7) -1.0791(6) 0.114(4) Uani 0.5 d PD
C66 C 0 1.5 -0.5 0.106(10) Uani 1 d SD
H66 H 0.0794 1.498 -0.5103 0.127 Uiso 0.5 calc PR
Cl4 Cl -0.0830(8) 1.4280(8) -0.5805(6) 0.128(5) Uani 0.5 d PD
Cl5 Cl -0.0249(10) 1.6114(2) -0.5133(9) 0.123(5) Uani 0.5 d PD
Cl6 Cl 0.0450(9) 1.4618(9) -0.3991(4) 0.123(4) Uani 0.5 d PD

loop_
_atom_site_aniso_label
_atom_site_aniso_U_11
_atom_site_aniso_U_22
_atom_site_aniso_U_33
_atom_site_aniso_U_23
_atom_site_aniso_U_13
_atom_site_aniso_U_12
Pt1 0.0166(2) 0.0182(2) 0.0167(2) 0.00089(13) 0.00478(13) 0.00111(13)
Ag1 0.0201(4) 0.0247(4) 0.0269(4) 0.0035(3) 0.0073(3) 0.0034(3)
Ag2 0.0185(4) 0.0317(4) 0.0224(4) -0.0005(3) 0.0050(3) -0.0017(3)
C1 0.023(5) 0.029(5) 0.016(5) 0.013(4) 0.008(4) 0.009(4)
C2 0.021(5) 0.019(5) 0.026(5) 0.009(4) 0.007(4) 0.005(4)
C3 0.026(5) 0.023(5) 0.022(5) -0.003(4) 0.009(4) -0.006(4)
C4 0.038(6) 0.038(6) 0.033(6) 0.007(5) 0.017(5) 0.006(5)
C5 0.051(8) 0.041(7) 0.061(8) -0.005(6) 0.036(7) 0.016(6)
C6 0.067(9) 0.064(9) 0.044(7) -0.013(6) 0.041(7) 0.004(7)
C7 0.052(8) 0.056(8) 0.027(6) -0.010(5) 0.008(5) -0.002(6)
C8 0.029(6) 0.038(6) 0.027(5) -0.004(4) 0.011(4) -0.001(5)
C9 0.034(5) 0.020(5) 0.022(5) -0.003(4) 0.015(4) 0.001(4)
C10 0.023(5) 0.023(5) 0.017(5) 0.005(4) -0.002(4) 0.001(4)
C11 0.029(5) 0.017(5) 0.015(4) 0.004(4) 0.001(4) -0.003(4)
C12 0.028(5) 0.027(5) 0.034(6) 0.003(4) 0.011(4) -0.003(4)
C13 0.048(7) 0.041(7) 0.051(7) 0.011(6) 0.027(6) -0.002(6)
C14 0.048(7) 0.024(6) 0.069(9) 0.017(6) 0.016(6) 0.000(5)
C15 0.042(7) 0.022(5) 0.065(8) 0.006(5) 0.015(6) 0.006(5)
C16 0.035(6) 0.028(5) 0.029(5) -0.001(4) 0.007(5) 0.003(4)
C18 0.021(5) 0.032(5) 0.017(5) 0.000(4) 0.007(4) 0.006(4)
C18 0.028(5) 0.022(5) 0.016(4) 0.009(4) 0.001(4) 0.012(4)
C19 0.026(5) 0.029(5) 0.019(5) 0.003(4) 0.004(4) 0.005(4)
C20 0.047(7) 0.039(6) 0.039(6) 0.016(5) 0.023(5) 0.019(5)
C21 0.078(9) 0.045(7) 0.045(7) 0.016(6) 0.036(7) 0.041(7)
C22 0.069(8) 0.028(6) 0.041(7) 0.019(5) 0.024(6) 0.028(6)
C23 0.047(7) 0.032(6) 0.028(5) 0.009(4) 0.020(5) -0.001(5)
C24 0.025(5) 0.029(5) 0.019(5) 0.002(4) 0.008(4) 0.004(4)
C25 0.022(5) 0.013(4) 0.021(5) 0.001(4) 0.007(4) -0.002(4)
C26 0.015(5) 0.023(5) 0.028(5) -0.002(4) 0.005(4) -0.005(4)
C27 0.024(5) 0.016(4) 0.022(5) 0.004(4) 0.007(4) -0.004(4)
C28 0.032(5) 0.022(5) 0.020(5) 0.001(4) 0.000(4) 0.007(4)
C29 0.050(7) 0.039(6) 0.030(6) -0.011(5) 0.015(5) 0.001(5)
C30 0.040(7) 0.042(7) 0.028(6) -0.016(5) -0.002(5) -0.007(5)
C31 0.029(6) 0.054(7) 0.031(6) -0.001(5) -0.007(5) 0.001(5)
C32 0.032(6) 0.036(6) 0.029(5) -0.006(5) 0.008(5) 0.000(5)
Pt2 0.0207(2) 0.0201(2) 0.0161(2) 0.00209(14) 0.00517(14) 0.00230(14)
Ag3 0.0240(4) 0.0256(4) 0.0278(4) 0.0045(3) 0.0109(3) 0.0029(3)
Ag4 0.0246(4) 0.0306(4) 0.0230(4) 0.0009(3) 0.0076(3) 0.0035(3)
C33 0.026(5) 0.014(4) 0.023(5) -0.001(4) 0.004(4) 0.001(4)
C34 0.021(5) 0.016(4) 0.032(6) 0.002(4) 0.010(4) 0.004(4)
C35 0.025(5) 0.020(5) 0.021(5) -0.001(4) 0.005(4) 0.003(4)
C36 0.038(6) 0.036(6) 0.030(6) -0.008(5) 0.013(5) -0.014(5)
C37 0.060(8) 0.055(8) 0.032(6) -0.007(6) 0.024(6) -0.010(6)
C38 0.048(7) 0.065(9) 0.031(6) -0.009(6) 0.015(6) 0.002(6)
C39 0.039(7) 0.045(7) 0.052(7) -0.021(6) 0.016(6) -0.015(5)
C40 0.037(6) 0.038(6) 0.040(6) -0.005(5) 0.015(5) -0.011(5)
C41 0.027(5) 0.021(5) 0.013(4) 0.008(4) 0.005(4) 0.013(4)
C42 0.028(5) 0.033(6) 0.022(5) -0.009(4) 0.012(4) 0.001(4)
C43 0.033(5) 0.021(5) 0.021(5) 0.001(4) 0.013(4) 0.006(4)
C44 0.027(6) 0.038(6) 0.048(7) 0.012(5) 0.008(5) 0.005(5)
C45 0.053(8) 0.039(7) 0.072(9) 0.023(6) 0.023(7) 0.001(6)
C46 0.060(8) 0.030(6) 0.033(6) 0.017(5) 0.011(6) 0.023(6)
C47 0.040(6) 0.044(6) 0.020(5) 0.002(5) 0.006(4) 0.019(5)
C48 0.031(6) 0.034(6) 0.026(5) 0.004(4) 0.014(4) 0.005(4)
C49 0.032(5) 0.015(5) 0.024(5) -0.006(4) 0.012(4) -0.005(4)
C50 0.027(5) 0.032(6) 0.020(5) -0.003(4) 0.009(4) 0.001(4)
C51 0.030(5) 0.025(5) 0.019(5) 0.003(4) 0.007(4) -0.002(4)
C52 0.038(6) 0.040(6) 0.031(6) 0.008(5) 0.010(5) -0.004(5)
C53 0.049(8) 0.038(7) 0.068(9) 0.002(6) 0.023(7) -0.016(6)
C54 0.058(9) 0.030(6) 0.089(10) 0.027(7) 0.032(8) 0.004(6)
C55 0.048(8) 0.042(7) 0.071(9) 0.036(7) 0.015(7) 0.014(6)
C56 0.033(6) 0.037(6) 0.046(7) 0.017(5) 0.013(5) -0.001(5)
C57 0.029(5) 0.022(5) 0.015(5) 0.007(4) 0.006(4) 0.000(4)
C58 0.031(5) 0.029(5) 0.022(5) 0.009(4) 0.009(4) 0.004(4)
C59 0.028(5) 0.020(5) 0.020(5) 0.005(4) 0.002(4) 0.006(4)
C60 0.037(6) 0.026(5) 0.037(6) 0.011(5) 0.005(5) 0.000(5)
C61 0.042(7) 0.024(6) 0.062(8) 0.008(5) -0.001(6) -0.013(5)
C62 0.069(10) 0.052(8) 0.031(7) -0.014(6) -0.008(6) 0.008(7)
C63 0.065(10) 0.097(12) 0.031(7) -0.019(7) 0.007(6) 0.004(8)
C64 0.045(7) 0.049(7) 0.036(6) -0.003(5) 0.010(5) 0.004(6)
C65 0.13(3) 0.10(2) 0.090(19) -0.021(16) 0.065(18) 0.009(18)
Cl1 0.081(7) 0.109(8) 0.147(11) 0.015(7) 0.029(7) 0.021(6)
Cl2 0.054(5) 0.102(7) 0.104(7) 0.000(5) 0.022(5) 0.002(4)
Cl3 0.062(6) 0.183(12) 0.105(8) 0.070(8) 0.032(5) 0.003(6)
C66 0.059(15) 0.12(2) 0.14(3) -0.05(2) 0.036(16) -0.003(15)
Cl4 0.088(7) 0.185(12) 0.129(9) -0.073(9) 0.071(7) -0.051(8)
Cl5 0.095(7) 0.129(9) 0.197(13) 0.094(9) 0.107(8) 0.052(7)
Cl6 0.079(7) 0.181(13) 0.115(9) 0.028(9) 0.038(6) 0.024(8)

loop_
_atom_type_symbol
_atom_type_description
_atom_type_scat_dispersion_real
_atom_type_scat_dispersion_imag
_atom_type_scat_source
C C 0.0033 0.0016 'International Tables Vol C Tables 4.2.6.8 and 6.1.1.4'
H H 0 0 'International Tables Vol C Tables 4.2.6.8 and 6.1.1.4'
Cl Cl 0.1484 0.1585 'International Tables Vol C Tables 4.2.6.8 and 6.1.1.4'
Ag Ag -0.8971 1.1015 'International Tables Vol C Tables 4.2.6.8 and 6.1.1.4'
Pt Pt -1.7033 8.3905 'International Tables Vol C Tables 4.2.6.8 and 6.1.1.4'

loop_
_geom_angle_atom_site_label_1
_geom_angle_atom_site_label_2
_geom_angle_atom_site_label_3
_geom_angle
_geom_angle_site_symmetry_1
_geom_angle_site_symmetry_3
C25 Pt1 C1 177.2(4) . .
C25 Pt1 C18 89.2(3) . .
C1 Pt1 C18 90.4(4) . .
C25 Pt1 C9 90.8(3) . .
C1 Pt1 C9 89.5(3) . .
C18 Pt1 C9 177.5(4) . .
C25 Pt1 Ag2 134.5(3) . 2_573
C1 Pt1 Ag2 48.2(3) . 2_573
C18 Pt1 Ag2 84.8(3) . 2_573
C9 Pt1 Ag2 97.0(3) . 2_573
C25 Pt1 Ag1 89.4(2) . 2_573
C1 Pt1 Ag1 92.9(2) . 2_573
C18 Pt1 Ag1 135.4(3) . 2_573
C9 Pt1 Ag1 47.1(3) . 2_573
Ag2 Pt1 Ag1 65.40(2) 2_573 2_573
C25 Pt1 Ag1 84.3(2) . .
C1 Pt1 Ag1 97.3(3) . .
C18 Pt1 Ag1 42.9(3) . .
C9 Pt1 Ag1 139.6(3) . .
Ag2 Pt1 Ag1 61.32(2) 2_573 .
Ag1 Pt1 Ag1 92.68(2) 2_573 .
C25 Pt1 Ag2 42.2(3) . .
C1 Pt1 Ag2 140.6(3) . .
C18 Pt1 Ag2 90.8(3) . .
C9 Pt1 Ag2 90.8(3) . .
Ag2 Pt1 Ag2 92.77(2) 2_573 .
Ag1 Pt1 Ag2 60.22(2) 2_573 .
Ag1 Pt1 Ag2 59.47(2) . .
C9 Ag1 C18 166.5(3) 2_573 .
C9 Ag1 C18 161.0(3) 2_573 .
C18 Ag1 C18 30.1(3) . .
C9 Ag1 C10 28.7(3) 2_573 2_573
C18 Ag1 C10 162.5(3) . 2_573
C18 Ag1 C10 132.9(3) . 2_573
C9 Ag1 Pt1 42.3(2) 2_573 2_573
C18 Ag1 Pt1 125.4(2) . 2_573
C18 Ag1 Pt1 155.2(2) . 2_573
C10 Ag1 Pt1 71.0(2) 2_573 2_573
C9 Ag1 Ag2 90.7(2) 2_573 2_573
C18 Ag1 Ag2 76.9(2) . 2_573
C18 Ag1 Ag2 96.7(2) . 2_573
C10 Ag1 Ag2 109.2(2) 2_573 2_573
Pt1 Ag1 Ag2 64.07(2) 2_573 2_573
C9 Ag1 Ag2 86.2(2) 2_573 .
C18 Ag1 Ag2 88.6(2) . .
C18 Ag1 Ag2 111.2(2) . .
C10 Ag1 Ag2 107.4(2) 2_573 .
Pt1 Ag1 Ag2 56.54(2) 2_573 .
Ag2 Ag1 Ag2 90.08(3) 2_573 .
C9 Ag1 Pt1 129.5(2) 2_573 .
C18 Ag1 Pt1 38.2(2) . .
C18 Ag1 Pt1 68.3(2) . .
C10 Ag1 Pt1 157.9(2) 2_573 .
Pt1 Ag1 Pt1 87.32(2) 2_573 .
Ag2 Ag1 Pt1 55.18(2) 2_573 .
Ag2 Ag1 Pt1 61.05(2) . .
C1 Ag2 C25 164.0(3) 2_573 .
C1 Ag2 C26 158.3(3) 2_573 .
C25 Ag2 C26 30.7(3) . .
C1 Ag2 C2 28.0(3) 2_573 2_573
C25 Ag2 C2 162.1(3) . 2_573
C26 Ag2 C2 132.5(3) . 2_573
C1 Ag2 Pt1 42.8(2) 2_573 2_573
C25 Ag2 Pt1 123.5(2) . 2_573
C26 Ag2 Pt1 152.4(2) . 2_573
C2 Ag2 Pt1 70.8(2) 2_573 2_573
C1 Ag2 Ag1 95.1(2) 2_573 2_573
C25 Ag2 Ag1 81.4(2) . 2_573
C26 Ag2 Ag1 106.5(2) . 2_573
C2 Ag2 Ag1 116.2(2) 2_573 2_573
Pt1 Ag2 Ag1 63.50(2) 2_573 2_573
C1 Ag2 Ag1 83.7(2) 2_573 .
C25 Ag2 Ag1 80.7(2) . .
C26 Ag2 Ag1 98.1(2) . .
C2 Ag2 Ag1 101.5(2) 2_573 .
Pt1 Ag2 Ag1 58.06(2) 2_573 .
Ag1 Ag2 Ag1 89.92(3) 2_573 .
C1 Ag2 Pt1 129.8(2) 2_573 .
C25 Ag2 Pt1 36.6(2) . .
C26 Ag2 Pt1 67.2(2) . .
C2 Ag2 Pt1 157.0(2) 2_573 .
Pt1 Ag2 Pt1 87.23(2) 2_573 .
Ag1 Ag2 Pt1 55.71(2) 2_573 .
Ag1 Ag2 Pt1 59.48(2) . .
C2 C1 Pt1 176.4(8) . .
C2 C1 Ag2 93.9(7) . 2_573
Pt1 C1 Ag2 89.0(3) . 2_573
C1 C2 C3 171.8(10) . .
C1 C2 Ag2 58.1(6) . 2_573
C3 C2 Ag2 129.9(6) . 2_573
C8 C3 C4 119.7(9) . .
C8 C3 C2 120.7(9) . .
C4 C3 C2 119.6(9) . .
C5 C4 C3 119.4(10) . .
C6 C5 C4 120.8(11) . .
C5 C6 C7 120.7(10) . .
C6 C7 C8 118.9(11) . .
C3 C8 C7 120.5(10) . .
C10 C9 Pt1 179.8(8) . .
C10 C9 Ag1 89.1(7) . 2_573
Pt1 C9 Ag1 90.7(4) . 2_573
C9 C10 C11 172.0(10) . .
C9 C10 Ag1 62.2(6) . 2_573
C11 C10 Ag1 125.6(6) . 2_573
C16 C11 C12 119.6(9) . .
C16 C11 C10 120.8(9) . .
C12 C11 C10 119.6(9) . .
C13 C12 C11 120.1(10) . .
C14 C13 C12 119.8(11) . .
C15 C14 C13 120.2(10) . .
C14 C15 C16 120.7(10) . .
C11 C16 C15 119.6(10) . .
C18 C18 C19 168.7(10) . .
C18 C18 Ag1 68.6(6) . .
C19 C18 Ag1 122.8(7) . .
C18 C18 Pt1 179.1(8) . .
C18 C18 Ag1 81.3(7) . .
Pt1 C18 Ag1 99.0(4) . .
C24 C19 C20 119.5(9) . .
C24 C19 C18 121.8(9) . .
C20 C19 C18 118.8(9) . .
C21 C20 C19 120.1(10) . .
C20 C21 C22 121.3(11) . .
C23 C22 C21 118.9(9) . .
C22 C23 C24 120.4(9) . .
C19 C24 C23 119.9(9) . .
C26 C25 Pt1 173.7(8) . .
C26 C25 Ag2 80.4(6) . .
Pt1 C25 Ag2 101.2(4) . .
C25 C26 C27 168.9(10) . .
C25 C26 Ag2 68.9(6) . .
C27 C26 Ag2 121.8(6) . .
C28 C27 C32 118.6(8) . .
C28 C27 C26 121.9(8) . .
C32 C27 C26 119.5(9) . .
C29 C28 C27 119.9(9) . .
C30 C29 C28 120.5(10) . .
C29 C30 C31 121.2(10) . .
C30 C31 C32 119.3(10) . .
C31 C32 C27 120.6(10) . .
C49 Pt2 C41 176.5(4) . .
C49 Pt2 C57 90.3(4) . .
C41 Pt2 C57 88.2(3) . .
C49 Pt2 C33 89.7(4) . .
C41 Pt2 C33 91.6(4) . .
C57 Pt2 C33 177.5(4) . .
C49 Pt2 Ag3 137.1(3) . 2_684
C41 Pt2 Ag3 46.0(3) . 2_684
C57 Pt2 Ag3 88.3(3) . 2_684
C33 Pt2 Ag3 93.3(3) . 2_684
C49 Pt2 Ag4 92.5(3) . 2_684
C41 Pt2 Ag4 90.7(3) . 2_684
C57 Pt2 Ag4 137.4(3) . 2_684
C33 Pt2 Ag4 45.1(3) . 2_684
Ag3 Pt2 Ag4 61.80(2) 2_684 2_684
C49 Pt2 Ag4 87.9(3) . .
C41 Pt2 Ag4 93.2(2) . .
C57 Pt2 Ag4 45.1(3) . .
C33 Pt2 Ag4 137.3(3) . .
Ag3 Pt2 Ag4 61.82(2) 2_684 .
Ag4 Pt2 Ag4 92.50(2) 2_684 .
C49 Pt2 Ag3 44.9(3) . .
C41 Pt2 Ag3 138.3(3) . .
C57 Pt2 Ag3 93.3(3) . .
C33 Pt2 Ag3 88.5(3) . .
Ag3 Pt2 Ag3 92.40(2) 2_684 .
Ag4 Pt2 Ag3 61.07(2) 2_684 .
Ag4 Pt2 Ag3 60.93(2) . .
C41 Ag3 C49 166.6(3) 2_684 .
C41 Ag3 C50 162.2(3) 2_684 .
C49 Ag3 C50 29.8(3) . .
C41 Ag3 C42 29.1(3) 2_684 2_684
C49 Ag3 C42 163.4(3) . 2_684
C50 Ag3 C42 133.7(3) . 2_684
C41 Ag3 Pt2 40.6(2) 2_684 2_684
C49 Ag3 Pt2 126.7(2) . 2_684
C50 Ag3 Pt2 156.3(2) . 2_684
C42 Ag3 Pt2 69.6(2) 2_684 2_684
C41 Ag3 Pt2 128.2(2) 2_684 .
C49 Ag3 Pt2 39.2(2) . .
C50 Ag3 Pt2 69.0(2) . .
C42 Ag3 Pt2 157.2(2) 2_684 .
Pt2 Ag3 Pt2 87.60(2) 2_684 .
C41 Ag3 Ag4 85.4(2) 2_684 .
C49 Ag3 Ag4 82.6(2) . .
C50 Ag3 Ag4 102.9(2) . .
C42 Ag3 Ag4 106.3(2) 2_684 .
Pt2 Ag3 Ag4 59.68(2) 2_684 .
Pt2 Ag3 Ag4 59.05(2) . .
C41 Ag3 Ag4 87.6(2) 2_684 2_684
C49 Ag3 Ag4 86.4(2) . 2_684
C50 Ag3 Ag4 107.8(2) . 2_684
C42 Ag3 Ag4 107.2(2) 2_684 2_684
Pt2 Ag3 Ag4 59.76(2) 2_684 2_684
Pt2 Ag3 Ag4 58.89(2) . 2_684
Ag4 Ag3 Ag4 90.10(3) . 2_684
C33 Ag4 C57 166.4(3) 2_684 .
C33 Ag4 C58 161.0(3) 2_684 .
C57 Ag4 C58 28.9(3) . .
C33 Ag4 C34 29.1(3) 2_684 2_684
C57 Ag4 C34 160.9(3) . 2_684
C58 Ag4 C34 132.8(3) . 2_684
C33 Ag4 Pt2 40.3(2) 2_684 2_684
C57 Ag4 Pt2 127.7(2) . 2_684
C58 Ag4 Pt2 156.0(2) . 2_684
C34 Ag4 Pt2 69.4(2) 2_684 2_684
C33 Ag4 Pt2 127.6(2) 2_684 .
C57 Ag4 Pt2 40.3(2) . .
C58 Ag4 Pt2 69.2(2) . .
C34 Ag4 Pt2 156.2(2) 2_684 .
Pt2 Ag4 Pt2 87.50(2) 2_684 .
C33 Ag4 Ag3 87.0(2) 2_684 .
C57 Ag4 Ag3 88.9(2) . .
C58 Ag4 Ag3 111.0(2) . .
C34 Ag4 Ag3 109.2(2) 2_684 .
Pt2 Ag4 Ag3 58.52(2) 2_684 .
Pt2 Ag4 Ag3 60.03(2) . .
C33 Ag4 Ag3 84.5(2) 2_684 2_684
C57 Ag4 Ag3 82.5(2) . 2_684
C58 Ag4 Ag3 100.8(2) . 2_684
C34 Ag4 Ag3 103.0(2) 2_684 2_684
Pt2 Ag4 Ag3 60.04(2) 2_684 2_684
Pt2 Ag4 Ag3 58.42(2) . 2_684
Ag3 Ag4 Ag3 89.90(3) . 2_684
C34 C33 Pt2 177.4(8) . .
C34 C33 Ag4 86.9(7) . 2_684
Pt2 C33 Ag4 94.6(4) . 2_684
C33 C34 C35 169.0(10) . .
C33 C34 Ag4 63.9(6) . 2_684
C35 C34 Ag4 124.3(6) . 2_684
C40 C35 C36 118.7(9) . .
C40 C35 C34 121.9(9) . .
C36 C35 C34 119.4(9) . .
C37 C36 C35 119.0(10) . .
C38 C37 C36 121.8(11) . .
C39 C38 C37 119.0(11) . .
C38 C39 C40 120.9(11) . .
C39 C40 C35 120.5(10) . .
C42 C41 Pt2 176.2(8) . .
C42 C41 Ag3 88.3(7) . 2_684
Pt2 C41 Ag3 93.4(3) . 2_684
C41 C42 C43 171.9(10) . .
C41 C42 Ag3 62.6(6) . 2_684
C43 C42 Ag3 125.0(7) . 2_684
C48 C43 C44 118.7(9) . .
C48 C43 C42 118.3(9) . .
C44 C43 C42 122.9(9) . .
C45 C44 C43 121.7(11) . .
C44 C45 C46 120.6(11) . .
C47 C46 C45 119.4(10) . .
C46 C47 C48 119.9(10) . .
C43 C48 C47 119.5(10) . .
C50 C49 Pt2 178.4(8) . .
C50 C49 Ag3 85.0(7) . .
Pt2 C49 Ag3 95.9(4) . .
C49 C50 C51 171.0(10) . .
C49 C50 Ag3 65.2(6) . .
C51 C50 Ag3 123.2(7) . .
C56 C51 C52 118.3(9) . .
C56 C51 C50 122.4(9) . .
C52 C51 C50 119.3(9) . .
C53 C52 C51 120.6(10) . .
C54 C53 C52 120.4(11) . .
C53 C54 C55 119.4(11) . .
C56 C55 C54 120.4(11) . .
C51 C56 C55 121.0(11) . .
C58 C57 Pt2 177.6(8) . .
C58 C57 Ag4 85.9(7) . .
Pt2 C57 Ag4 94.6(4) . .
C57 C58 C59 171.3(11) . .
C57 C58 Ag4 65.2(6) . .
C59 C58 Ag4 123.3(7) . .
C60 C59 C64 118.6(9) . .
C60 C59 C58 122.1(9) . .
C64 C59 C58 119.3(9) . .
C59 C60 C61 120.8(11) . .
C62 C61 C60 121.4(12) . .
C61 C62 C63 118.6(11) . .
C64 C63 C62 120.7(13) . .
C63 C64 C59 119.9(12) . .
Cl1 C65 Cl3 128.8(6) . .
Cl1 C65 Cl2 117.8(5) . .
Cl3 C65 Cl2 107.9(5) . .
Cl3 Cl1 C65 64.4(3) 2_473 .
Cl3 Cl1 Cl2 116.8(4) 2_473 2_473
C65 Cl1 Cl2 59.0(3) . 2_473
C65 Cl2 Cl1 58.8(3) . 2_473
C65 Cl2 Cl3 53.9(3) . 2_473
Cl1 Cl2 Cl3 109.1(3) 2_473 2_473
Cl1 Cl3 C65 64.3(3) 2_473 .
Cl1 Cl3 Cl2 113.2(3) 2_473 2_473
C65 Cl3 Cl2 54.0(3) . 2_473
Cl6 C66 Cl4 117.6(6) . .
Cl6 C66 Cl5 118.3(6) . .
Cl4 C66 Cl5 117.3(7) . .
C66 Cl4 Cl5 58.7(3) . 2_584
C66 Cl4 Cl6 58.8(3) . 2_584
Cl5 Cl4 Cl6 111.6(4) 2_584 2_584
C66 Cl5 Cl6 59.1(3) . 2_584
C66 Cl5 Cl4 58.7(3) . 2_584
Cl6 Cl5 Cl4 111.8(4) 2_584 2_584
C66 Cl6 Cl5 59.2(3) . 2_584
C66 Cl6 Cl4 58.9(3) . 2_584
Cl5 Cl6 Cl4 112.0(4) 2_584 2_584

loop_
_geom_bond_atom_site_label_1
_geom_bond_atom_site_label_2
_geom_bond_distance
_geom_bond_site_symmetry_2
Pt1 C25 1.997(9) .
Pt1 C1 2.016(9) .
Pt1 C18 2.022(9) .
Pt1 C9 2.029(9) .
Pt1 Ag2 2.9652(9) 2_573
Pt1 Ag1 3.0162(9) 2_573
Pt1 Ag1 3.2323(9) .
Pt1 Ag2 3.2833(9) .
Ag1 C9 2.209(10) 2_573
Ag1 C18 2.226(10) .
Ag1 C18 2.365(9) .
Ag1 C10 2.496(9) 2_573
Ag1 Pt1 3.0162(9) 2_573
Ag1 Ag2 3.1686(11) 2_573
Ag1 Ag2 3.2319(10) .
Ag2 C1 2.210(9) 2_573
Ag2 C25 2.248(9) .
Ag2 C26 2.375(9) .
Ag2 C2 2.597(9) 2_573
Ag2 Pt1 2.9652(9) 2_573
Ag2 Ag1 3.1686(11) 2_573
C1 C2 1.221(13) .
C1 Ag2 2.210(9) 2_573
C2 C3 1.441(13) .
C2 Ag2 2.597(9) 2_573
C3 C8 1.369(13) .
C3 C4 1.394(14) .
C4 C5 1.38(2) .
C5 C6 1.37(2) .
C6 C7 1.37(2) .
C7 C8 1.402(14) .
C9 C10 1.198(13) .
C9 Ag1 2.209(10) 2_573
C10 C11 1.448(12) .
C10 Ag1 2.496(9) 2_573
C11 C16 1.380(13) .
C11 C12 1.402(13) .
C12 C13 1.382(14) .
C13 C14 1.38(2) .
C14 C15 1.37(2) .
C15 C16 1.391(15) .
C18 C18 1.200(13) .
C18 C19 1.448(13) .
C19 C24 1.384(13) .
C19 C20 1.407(14) .
C20 C21 1.359(15) .
C21 C22 1.39(2) .
C22 C23 1.392(15) .
C23 C24 1.391(13) .
C25 C26 1.230(12) .
C26 C27 1.437(12) .
C27 C28 1.389(13) .
C27 C32 1.400(13) .
C28 C29 1.385(13) .
C29 C30 1.36(2) .
C30 C31 1.37(2) .
C31 C32 1.387(14) .
Pt2 C49 2.001(9) .
Pt2 C41 2.005(8) .
Pt2 C57 2.025(9) .
Pt2 C33 2.020(9) .
Pt2 Ag3 3.0759(9) 2_684
Pt2 Ag4 3.1136(10) 2_684
Pt2 Ag4 3.1191(9) .
Pt2 Ag3 3.1506(9) .
Ag3 C41 2.216(9) 2_684
Ag3 C49 2.235(10) .
Ag3 C50 2.452(10) .
Ag3 C42 2.494(10) 2_684
Ag3 Pt2 3.0760(9) 2_684
Ag3 Ag4 3.1789(11) .
Ag3 Ag4 3.1826(11) 2_684
Ag4 C33 2.211(9) 2_684
Ag4 C57 2.216(9) .
Ag4 C58 2.435(10) .
Ag4 C34 2.458(9) 2_684
Ag4 Pt2 3.1136(10) 2_684
Ag4 Ag3 3.1826(11) 2_684
C33 C34 1.198(13) .
C33 Ag4 2.211(9) 2_684
C34 C35 1.454(13) .
C34 Ag4 2.458(9) 2_684
C35 C40 1.379(13) .
C35 C36 1.390(14) .
C36 C37 1.373(14) .
C37 C38 1.36(2) .
C38 C39 1.35(2) .
C39 C40 1.37(2) .
C41 C42 1.212(13) .
C41 Ag3 2.216(9) 2_684
C42 C43 1.451(13) .
C42 Ag3 2.494(10) 2_684
C43 C48 1.382(13) .
C43 C44 1.390(14) .
C44 C45 1.34(2) .
C45 C46 1.39(2) .
C46 C47 1.37(2) .
C47 C48 1.409(14) .
C49 C50 1.223(13) .
C50 C51 1.435(13) .
C51 C56 1.372(14) .
C51 C52 1.392(14) .
C52 C53 1.38(2) .
C53 C54 1.36(2) .
C54 C55 1.38(2) .
C55 C56 1.380(15) .
C57 C58 1.181(13) .
C58 C59 1.464(13) .
C59 C60 1.371(14) .
C59 C64 1.393(15) .
C60 C61 1.37(2) .
C61 C62 1.36(2) .
C62 C63 1.38(2) .
C63 C64 1.38(2) .
C65 Cl1 1.7281(10) .
C65 Cl3 1.7294(11) .
C65 Cl2 1.7312(11) .
Cl1 Cl3 1.49(2) 2_473
Cl1 Cl2 1.786(14) 2_473
Cl2 Cl1 1.786(14) 2_473
Cl2 Cl3 2.037(13) 2_473
Cl3 Cl1 1.49(2) 2_473
Cl3 Cl2 2.037(14) 2_473
C66 Cl6 1.7286(11) .
C66 Cl4 1.7301(11) .
C66 Cl5 1.7304(10) .
Cl4 Cl5 1.80(2) 2_584
Cl4 Cl6 1.79(2) 2_584
Cl5 Cl6 1.77(2) 2_584
Cl5 Cl4 1.80(2) 2_584
Cl6 Cl5 1.77(2) 2_584
Cl6 Cl4 1.79(2) 2_584
